data_1567609
loop_
_publ_author_name
'Decato, Daniel A.'
'Sun, Jiyu'
'Boller, Madeleine R.'
'Berryman, Orion B.'

_publ_section_title
;
 Pushing the limits of the hydrogen bond enhanced halogen bond---the case
 of the C--H hydrogen bond
;
_journal_issue 37
_journal_name_full 'Chemical Science'
_journal_page_first 11156
_journal_page_last 11162
_journal_paper_doi 10.1039/D2SC03792K
_journal_volume 13
_journal_year 2022
_chemical_formula_moiety 'C23 H16 I2 N, I'
_chemical_formula_sum 'C23 H16 I3 N'
_chemical_formula_weight 687.07
_space_group_crystal_system orthorhombic
_space_group_IT_number 60
_space_group_name_Hall '-P 2n 2ab'
_space_group_name_H-M_alt 'P b c n'
_atom_sites_solution_hydrogens geom
_atom_sites_solution_primary dual
_audit_creation_date 2020-06-12
_audit_creation_method
;
Olex2 1.2
(compiled 2018.05.29 svn.r3508 for OlexSys, GUI svn.r5506)
;
_audit_update_record
;
2021-04-02 deposited with the CCDC.	2022-08-31 downloaded from the CCDC.
;
_cell_angle_alpha 90
_cell_angle_beta 90
_cell_angle_gamma 90
_cell_formula_units_Z 4
_cell_length_a 21.1343(8)
_cell_length_b 13.7339(7)
_cell_length_c 7.3280(3)
_cell_measurement_reflns_used 5183
_cell_measurement_temperature 100
_cell_measurement_theta_max 25.034
_cell_measurement_theta_min 2.966
_cell_volume 2127.00(16)
_computing_cell_refinement 'SAINT V8.38A (BRUKER, 2016)'
_computing_data_collection 'APEX3 (Bruker-AXS, 2016)'
_computing_data_reduction 'SAINT V8.38A (BRUKER, 2016)'
_computing_molecular_graphics 'Olex2 (Dolomanov et al., 2009)'
_computing_publication_material 'Olex2 (Dolomanov et al., 2009)'
_computing_structure_refinement 'ShelXL (Sheldrick, 2015)'
_computing_structure_solution 'ShelXT (Sheldrick, 2015)'
_diffrn_ambient_temperature 100
_diffrn_detector 'Bruker Photon-100 area detector'
_diffrn_detector_area_resol_mean 10.5
_diffrn_detector_type 'CMOS area detector'
_diffrn_measured_fraction_theta_full 0.998
_diffrn_measured_fraction_theta_max 0.998
_diffrn_measurement_device 'Fixed Chi Three-Circle Diffractometer'
_diffrn_measurement_device_type 'Bruker D8 VENTURE Duo'
_diffrn_measurement_method '\w and \f scans'
_diffrn_radiation_monochromator 'TRIUMPH graphite'
_diffrn_radiation_probe x-ray
_diffrn_radiation_type MoK\a
_diffrn_radiation_wavelength 0.71073
_diffrn_reflns_av_R_equivalents 0.1025
_diffrn_reflns_av_unetI/netI 0.0325
_diffrn_reflns_Laue_measured_fraction_full 0.998
_diffrn_reflns_Laue_measured_fraction_max 0.998
_diffrn_reflns_limit_h_max 25
_diffrn_reflns_limit_h_min -25
_diffrn_reflns_limit_k_max 16
_diffrn_reflns_limit_k_min -16
_diffrn_reflns_limit_l_max 8
_diffrn_reflns_limit_l_min -8
_diffrn_reflns_number 28749
_diffrn_reflns_point_group_measured_fraction_full 0.998
_diffrn_reflns_point_group_measured_fraction_max 0.998
_diffrn_reflns_theta_full 25.077
_diffrn_reflns_theta_max 25.077
_diffrn_reflns_theta_min 2.966
_diffrn_source 'sealed tube'
_diffrn_source_type fine-focus
_diffrn_standards_number 0
_exptl_absorpt_coefficient_mu 4.416
_exptl_absorpt_correction_T_max 0.7452
_exptl_absorpt_correction_T_min 0.5974
_exptl_absorpt_correction_type multi-scan
_exptl_absorpt_process_details
'SADABS-2016/2 (Bruker,2016/2) was used for absorption correction. wR2(int) was 0.0783 before and 0.0607 after correction. The Ratio of minimum to maximum transmission is 0.8017. The \l/2 correction factor is Not present.'
_exptl_crystal_density_diffrn 2.146
_exptl_crystal_description needle
_exptl_crystal_F_000 1280
_exptl_crystal_size_max 0.24
_exptl_crystal_size_mid 0.01
_exptl_crystal_size_min 0.01
_refine_diff_density_max 0.531
_refine_diff_density_min -0.526
_refine_diff_density_rms 0.133
_refine_ls_extinction_method none
_refine_ls_goodness_of_fit_ref 1.053
_refine_ls_hydrogen_treatment constr
_refine_ls_matrix_type full
_refine_ls_number_parameters 127
_refine_ls_number_reflns 1892
_refine_ls_number_restraints 0
_refine_ls_restrained_S_all 1.053
_refine_ls_R_factor_all 0.0453
_refine_ls_R_factor_gt 0.0251
_refine_ls_shift/su_max 0.003
_refine_ls_shift/su_mean 0.000
_refine_ls_structure_factor_coef Fsqd
_refine_ls_weighting_details 'w=1/[\s^2^(Fo^2^)+(0.0133P)^2^+0.3762P] where P=(Fo^2^+2Fc^2^)/3'
_refine_ls_weighting_scheme calc
_refine_ls_wR_factor_gt 0.0345
_refine_ls_wR_factor_ref 0.0382
_reflns_Friedel_coverage 0.000
_reflns_number_gt 1459
_reflns_number_total 1892
_reflns_threshold_expression 'I > 2\s(I)'
_cod_data_source_file d2sc03792k2.cif
_cod_data_source_block umt_ob193
_cod_depositor_comments
;
The following automatic conversions were performed:

data item '_diffrn_radiation_probe' value 'X-ray' was changed to
'x-ray' in accordance with the
/home/data/users/saulius/crontab/automatic-downloads/rss-feeds/RSC/lib/dictionaries/cif_core.dic
dictionary named 'cif_core.dic' version 2.4.2 last updated on
2011-04-26.

Automatic conversion script
Id: cif_fix_values 7556 2019-12-06 15:28:31Z antanas 

 Adding full bibliography for 1567609--1567616.cif.
;
_cod_database_code 1567609
_shelx_shelxl_version_number 2018/3
_shelx_space_group_comment
;
The symmetry employed for this shelxl refinement is uniquely defined
by the following loop, which should always be used as a source of
symmetry information in preference to the above space-group names.
They are only intended as comments.
;
_shelx_estimated_absorpt_t_max 0.957
_shelx_estimated_absorpt_t_min 0.417
_olex2_refinement_description
;
1. Fixed Uiso
 At 1.2 times of:
  All C(H) groups
 At 1.5 times of:
  All C(H,H,H) groups
2. Others
 Fixed Sof: H12A(0.5) H12B(0.5) H12C(0.5) H13A(0.5) H13B(0.5) H13C(0.5)
3.a Aromatic/amide H refined with riding coordinates:
 C1(H1), C8(H8), C9(H9), C10(H10), C11(H11)
3.b Idealised Me refined as rotating group:
 C12(H12A,H12B,H12C), C13(H13A,H13B,H13C)
;
_olex2_submission_special_instructions 'No special instructions were received'

loop_
_space_group_symop_operation_xyz
'x, y, z'
'-x+1/2, -y+1/2, z+1/2'
'-x, y, -z+1/2'
'x+1/2, -y+1/2, -z'
'-x, -y, -z'
'x-1/2, y-1/2, -z-1/2'
'x, -y, z-1/2'
'-x-1/2, y-1/2, z'

loop_
_atom_site_label
_atom_site_type_symbol
_atom_site_fract_x
_atom_site_fract_y
_atom_site_fract_z
_atom_site_U_iso_or_equiv
_atom_site_adp_type
_atom_site_occupancy
_atom_site_site_symmetry_order
_atom_site_calc_flag
_atom_site_refinement_flags_posn
_atom_site_refinement_flags_adp
_atom_site_refinement_flags_occupancy
_atom_site_disorder_assembly
_atom_site_disorder_group
I1 I 0.64653(2) 0.68482(2) 0.35677(3) 0.01305(7) Uani 1 1 d . . . . .
I2 I 0.500000 0.82133(3) 0.250000 0.01410(9) Uani 1 2 d S T P . .
N1 N 0.500000 0.2072(3) 0.250000 0.0105(11) Uani 1 2 d S T P . .
C1 C 0.55350(18) 0.2559(3) 0.2896(5) 0.0114(9) Uani 1 1 d . . . . .
H1 H 0.590864 0.220390 0.317489 0.014 Uiso 1 1 calc R . . . .
C2 C 0.55516(18) 0.3556(3) 0.2906(5) 0.0104(9) Uani 1 1 d . . . . .
C3 C 0.500000 0.4092(4) 0.250000 0.0116(13) Uani 1 2 d S T P . .
C4 C 0.61368(18) 0.4046(3) 0.3326(5) 0.0114(9) Uani 1 1 d . . . . .
C5 C 0.66069(17) 0.4474(3) 0.3684(6) 0.0118(9) Uani 1 1 d . . . . .
C6 C 0.71876(18) 0.4951(3) 0.4157(5) 0.0132(9) Uani 1 1 d . . . . .
C7 C 0.72469(17) 0.5962(3) 0.4251(5) 0.0123(9) Uani 1 1 d . . . . .
C8 C 0.78134(18) 0.6390(3) 0.4785(5) 0.0144(10) Uani 1 1 d . . . . .
H8 H 0.784982 0.707860 0.484407 0.017 Uiso 1 1 calc R . . . .
C9 C 0.83249(19) 0.5805(3) 0.5231(6) 0.0194(10) Uani 1 1 d . . . . .
H9 H 0.870945 0.609468 0.562455 0.023 Uiso 1 1 calc R . . . .
C10 C 0.82805(18) 0.4805(3) 0.5110(6) 0.0196(11) Uani 1 1 d . . . . .
H10 H 0.863711 0.441083 0.538731 0.024 Uiso 1 1 calc R . . . .
C11 C 0.77197(17) 0.4378(3) 0.4587(5) 0.0150(9) Uani 1 1 d . . . . .
H11 H 0.769131 0.368861 0.451456 0.018 Uiso 1 1 calc R . . . .
C12 C 0.500000 0.0998(4) 0.250000 0.0158(14) Uani 1 2 d S T P . .
H12A H 0.516527 0.075990 0.133271 0.024 Uiso 0.5 1 calc GR . . A -1
H12B H 0.456685 0.075990 0.267086 0.024 Uiso 0.5 1 calc GR . . A -1
H12C H 0.526788 0.075990 0.349643 0.024 Uiso 0.5 1 calc GR . . A -1
C13 C 0.500000 0.5175(4) 0.250000 0.0205(15) Uani 1 2 d S T P . .
H13A H 0.505836 0.541266 0.374957 0.031 Uiso 0.5 1 calc GR . . B -1
H13B H 0.459560 0.541266 0.202099 0.031 Uiso 0.5 1 calc GR . . B -1
H13C H 0.534604 0.541266 0.172944 0.031 Uiso 0.5 1 calc GR . . B -1

loop_
_atom_site_aniso_label
_atom_site_aniso_U_11
_atom_site_aniso_U_22
_atom_site_aniso_U_33
_atom_site_aniso_U_23
_atom_site_aniso_U_13
_atom_site_aniso_U_12
I1 0.01341(12) 0.01037(13) 0.01537(13) 0.00115(14) -0.00056(12) -0.00028(13)
I2 0.01377(17) 0.0147(2) 0.01386(19) 0.000 0.00190(15) 0.000
N1 0.012(2) 0.009(3) 0.011(3) 0.000 0.004(2) 0.000
C1 0.010(2) 0.014(2) 0.010(2) -0.0016(18) 0.0014(18) 0.0011(18)
C2 0.011(2) 0.012(2) 0.008(2) 0.0005(17) 0.0037(17) 0.0000(17)
C3 0.015(3) 0.014(3) 0.005(3) 0.000 0.000(3) 0.000
C4 0.012(2) 0.011(2) 0.012(2) 0.0005(19) 0.0027(18) 0.0059(17)
C5 0.014(2) 0.009(2) 0.012(2) 0.0017(19) 0.0026(18) 0.0021(17)
C6 0.015(2) 0.017(2) 0.007(2) 0.0016(18) 0.0000(17) 0.0028(19)
C7 0.012(2) 0.014(2) 0.011(2) -0.0012(18) 0.0013(17) 0.0022(17)
C8 0.020(2) 0.013(2) 0.010(2) -0.0028(18) -0.0016(19) -0.0029(18)
C9 0.018(2) 0.026(3) 0.014(2) -0.001(2) -0.0014(19) -0.0020(19)
C10 0.011(2) 0.024(3) 0.023(3) 0.004(2) -0.0029(19) 0.0070(19)
C11 0.014(2) 0.015(2) 0.016(2) -0.004(2) 0.0043(18) -0.0017(19)
C12 0.019(3) 0.008(3) 0.021(4) 0.000 -0.004(3) 0.000
C13 0.021(3) 0.021(4) 0.020(4) 0.000 -0.003(3) 0.000

loop_
_atom_type_symbol
_atom_type_description
_atom_type_scat_dispersion_real
_atom_type_scat_dispersion_imag
_atom_type_scat_source
C C 0.0033 0.0016 'International Tables Vol C Tables 4.2.6.8 and 6.1.1.4'
H H 0.0000 0.0000 'International Tables Vol C Tables 4.2.6.8 and 6.1.1.4'
I I -0.4742 1.8119 'International Tables Vol C Tables 4.2.6.8 and 6.1.1.4'
N N 0.0061 0.0033 'International Tables Vol C Tables 4.2.6.8 and 6.1.1.4'

loop_
_geom_angle_atom_site_label_1
_geom_angle_atom_site_label_2
_geom_angle_atom_site_label_3
_geom_angle
_geom_angle_site_symmetry_1
_geom_angle_site_symmetry_3
_geom_angle_publ_flag
C1 N1 C1 120.4(5) 3_655 . ?
C1 N1 C12 119.8(2) . . ?
C1 N1 C12 119.8(2) 3_655 . ?
N1 C1 C2 121.3(4) . . ?
C1 C2 C3 120.0(4) . . ?
C1 C2 C4 119.4(4) . . ?
C3 C2 C4 120.7(4) . . ?
C2 C3 C2 117.0(5) 3_655 . ?
C2 C3 C13 121.5(3) 3_655 . ?
C2 C3 C13 121.5(3) . . ?
C5 C4 C2 178.0(4) . . ?
C4 C5 C6 177.3(4) . . ?
C7 C6 C5 122.9(4) . . ?
C7 C6 C11 118.3(4) . . ?
C11 C6 C5 118.8(4) . . ?
C6 C7 I1 119.4(3) . . ?
C8 C7 I1 119.8(3) . . ?
C8 C7 C6 120.8(4) . . ?
C9 C8 C7 119.5(4) . . ?
C10 C9 C8 120.6(4) . . ?
C11 C10 C9 120.0(4) . . ?
C10 C11 C6 120.7(4) . . ?

loop_
_geom_bond_atom_site_label_1
_geom_bond_atom_site_label_2
_geom_bond_distance
_geom_bond_site_symmetry_2
_geom_bond_publ_flag
I1 C7 2.112(4) . ?
N1 C1 1.345(4) . ?
N1 C1 1.345(4) 3_655 ?
N1 C12 1.475(7) . ?
C1 C2 1.370(5) . ?
C2 C3 1.411(5) . ?
C2 C4 1.441(5) . ?
C3 C13 1.487(8) . ?
C4 C5 1.183(5) . ?
C5 C6 1.434(5) . ?
C6 C7 1.395(6) . ?
C6 C11 1.408(5) . ?
C7 C8 1.390(5) . ?
C8 C9 1.386(5) . ?
C9 C10 1.379(6) . ?
C10 C11 1.377(5) . ?
